data_1514635
loop_
_publ_author_name
'Bu\<car, Dejan-Kre\<simir'
'Day, Graeme M.'
'Halasz, Ivan'
'Zhang, Geoff G. Z.'
'Sander, John R. G.'
'Reid, David G.'
'MacGillivray, Leonard R.'
'Duer, Melinda J.'
'Jones, William'

_publ_section_title
;
 The curious case of (caffeine)&#x00B7;(benzoic acid): how heteronuclear
 seeding allowed the formation of an elusive cocrystal
;
_journal_issue 12
_journal_name_full 'Chemical Science'
_journal_page_first 4417
_journal_paper_doi 10.1039/c3sc51419f
_journal_volume 4
_journal_year 2013
_chemical_formula_moiety 'C8 H10 N4 O2, C7 H2 F4 O2'
_chemical_formula_sum 'C15 H12 F4 N4 O4'
_chemical_formula_weight 388.29
_space_group_IT_number 14
_symmetry_cell_setting monoclinic
_symmetry_space_group_name_Hall '-P 2ybc'
_symmetry_space_group_name_H-M 'P 1 21/c 1'
_cell_angle_alpha 90
_cell_angle_beta 121.2142(35)
_cell_angle_gamma 90
_cell_formula_units_Z 4
_cell_length_a 14.2630(11)
_cell_length_b 8.13716(48)
_cell_length_c 16.0129(16)
_cell_measurement_temperature 293
_cell_volume 1589.4(2)
_computing_cell_refinement 'TOPAS (Bruker 2009)'
_computing_data_collection 'X'Pert Data Collector (Panalytical)'
_computing_structure_refinement 'TOPAS (Bruker 2009)'
_computing_structure_solution 'TOPAS (Bruker 2009)'
_diffrn_ambient_temperature 293
_diffrn_detector_type 'X'Celerator RTMS'
_diffrn_measurement_device_type 'Panalytical X'pert PRO'
_diffrn_radiation_monochromator none
_diffrn_radiation_type 'Cu K\a'
_diffrn_radiation_wavelength 1.5418
_diffrn_source 'sealed X-ray tube'
_diffrn_source_target Cu
_exptl_crystal_colour white
_exptl_crystal_density_diffrn 1.623
_exptl_crystal_description 'microcrystaline powder'
_pd_char_colour white
_pd_meas_2theta_range_inc 0.033
_pd_meas_2theta_range_max 60
_pd_meas_2theta_range_min 3
_pd_meas_number_of_points 1726
_pd_meas_scan_method cont
_pd_prep_temperature 293
_pd_proc_ls_background_function 'Chebyshev polynomial'
_pd_proc_ls_pref_orient_corr 'Spherical harmonics, 4th order'
_pd_proc_ls_profile_function 'Fundamental parameters'
_pd_proc_ls_prof_R_factor 0.042
_pd_proc_ls_prof_wR_expected 1.11
_pd_proc_ls_prof_wR_factor 0.056
_pd_spec_mounting 'packed powder pellet'
_pd_spec_mount_mode reflection
_pd_spec_shape flat_sheet
_pd_spec_size_axial 14
_pd_spec_size_equat 10
_pd_spec_size_thick 0.5
_refine_ls_goodness_of_fit_all 5.01
_refine_ls_hydrogen_treatment refall
_refine_ls_matrix_type full
_refine_ls_number_parameters 173
_refine_ls_R_Fsqd_factor 0.017
_refine_ls_shift/su_max <0.01
_refine_ls_structure_factor_coef Fsqd
_refine_ls_weighting_scheme calc
_cod_data_source_file c3sc51419f.txt
_cod_data_source_block caf-2345tetraFBA
_cod_original_cell_volume 1589.42(23)
_cod_original_sg_symbol_H-M P21/c
_cod_database_code 1514635

loop_
_symmetry_equiv_pos_as_xyz
'-x, -y, -z'
'-x, y+1/2, -z+1/2'
'x, -y+1/2, z+1/2'
'x, y, z'

loop_
_atom_site_label
_atom_site_type_symbol
_atom_site_symmetry_multiplicity
_atom_site_fract_x
_atom_site_fract_y
_atom_site_fract_z
_atom_site_occupancy
_atom_site_B_iso_or_equiv
C1 C 4 0.40346(15) 0.66648(37) 0.86301(13) 1 8.22(24)
C2 C 4 0.31944(15) 0.56348(33) 0.859103(96) 1 8.22(24)
C3 C 4 0.23597(14) 0.48624(36) 0.76887(12) 1 8.22(24)
N1 N 4 0.24702(14) 0.52093(36) 0.687824(99) 1 8.22(24)
C4 C 4 0.33140(15) 0.62473(39) 0.69328(12) 1 8.22(24)
N2 N 4 0.41022(14) 0.69481(34) 0.78302(12) 1 8.22(24)
N3 N 4 0.47290(21) 0.72557(54) 0.95883(19) 1 8.22(24)
C5 C 4 0.43166(13) 0.65596(36) 1.01023(10) 1 8.22(24)
N4 N 4 0.33582(16) 0.56160(36) 0.95217(12) 1 8.22(24)
O1 O 4 0.33569(34) 0.65362(70) 0.61884(33) 1 8.22(24)
O2 O 4 0.16148(45) 0.3953(11) 0.76072(23) 1 8.22(24)
C6 C 4 0.49544(10) 0.79729(21) 0.789427(86) 1 8.22(24)
C7 C 4 0.16631(11) 0.45164(21) 0.594250(95) 1 8.22(24)
C8 C 4 0.27020(10) 0.47844(17) 0.983271(82) 1 8.22(24)
H1 H 4 0.46018(46) 0.6751(16) 1.07820(42) 1 8.22(24)
H2 H 4 0.54178(52) 0.8360(15) 0.85656(44) 1 8.22(24)
H3 H 4 0.46200(58) 0.8901(16) 0.74580(65) 1 8.22(24)
H4 H 4 0.53863(62) 0.7341(14) 0.77005(66) 1 8.22(24)
H5 H 4 0.18472(47) 0.4829(13) 0.54612(46) 1 8.22(24)
H6 H 4 0.09419(58) 0.4938(14) 0.57557(63) 1 8.22(24)
H7 H 4 0.16703(51) 0.3329(17) 0.59994(52) 1 8.22(24)
H8 H 4 0.31866(56) 0.4040(12) 1.03845(48) 1 8.22(24)
H9 H 4 0.21151(59) 0.4138(12) 0.92722(53) 1 8.22(24)
H10 H 4 0.23670(62) 0.5599(11) 1.00447(50) 1 8.22(24)
C11 C 4 0.81606(14) 1.10748(34) 1.14545(10) 1 8.22(24)
C12 C 4 0.91259(16) 1.20449(39) 1.19818(11) 1 8.22(24)
C13 C 4 0.96376(16) 1.22073(36) 1.29995(11) 1 8.22(24)
C14 C 4 0.91891(18) 1.13947(39) 1.34914(11) 1 8.22(24)
C15 C 4 0.82469(15) 1.04223(37) 1.29718(11) 1 8.22(24)
C16 C 4 0.77314(16) 1.02699(33) 1.19435(11) 1 8.22(24)
C17 C 4 0.67527(16) 0.92637(31) 1.14074(10) 1 8.22(24)
O11 O 4 0.62414(37) 0.85384(60) 1.17227(20) 1 8.22(24)
O12 O 4 0.63637(18) 0.91060(40) 1.04229(14) 1 8.22(24)
F11 F 4 0.78712(40) 0.96684(87) 1.34692(31) 1 8.22(24)
F12 F 4 0.96631(28) 1.15394(65) 1.44545(33) 1 8.22(24)
F13 F 4 1.05405(39) 1.31302(85) 1.35014(21) 1 8.22(24)
F14 F 4 0.95673(39) 1.28177(83) 1.15252(33) 1 8.22(24)
H14 H 4 0.78166(66) 1.0951(12) 1.07563(49) 1 8.22(24)
H15 H 4 0.57098(52) 0.8424(15) 1.01258(57) 1 8.22(24)

loop_
_geom_angle_atom_site_label_1
_geom_angle_atom_site_label_2
_geom_angle_atom_site_label_3
_geom_angle
C17 O12 H15 109.2(5)
C3 N1 C7 117.7(2)
C4 N1 C7 118.9(2)
C3 N1 C4 123.4(2)
C1 N2 C6 120.4(2)
C4 N2 C6 120.5(2)
C1 N2 C4 119.1(2)
C1 N3 C5 103.7(3)
C2 N4 C5 105.5(2)
C2 N4 C8 127.0(2)
C5 N4 C8 127.5(2)
N2 C1 C2 121.7(2)
N3 C1 C2 110.2(2)
N2 C1 N3 128.1(3)
N4 C2 C3 131.2(2)
C1 C2 C3 122.0(2)
N4 C2 C1 106.7(2)
O2 C3 C2 125.2(2)
N1 C3 C2 113.7(2)
O2 C3 N1 121.1(2)
O1 C4 N1 120.5(3)
O1 C4 N2 119.4(3)
N1 C4 N2 120.1(2)
N3 C5 N4 113.7(2)
N3 C5 H1 124.0(7)
N4 C5 H1 122.1(6)
N2 C6 H3 108.6(6)
N2 C6 H4 108.9(7)
C14 C15 C16 119.9(2)
C11 C16 C17 120.2(1)
C15 C16 C17 119.7(2)
C11 C16 C15 120.0(2)
O11 C17 C16 128.3(2)
N2 C6 H2 109.3(5)
H2 C6 H4 110.1(8)
H3 C6 H4 109.9(9)
H2 C6 H3 110.0(9)
N1 C7 H6 109.1(6)
N1 C7 H7 109.1(4)
H5 C7 H6 110.0(7)
H5 C7 H7 110.0(8)
H6 C7 H7 109.8(8)
N1 C7 H5 108.9(5)
N4 C8 H9 109.2(5)
N4 C8 H10 109.0(6)
N4 C8 H8 108.5(6)
H8 C8 H10 110.1(7)
H9 C8 H10 109.6(7)
H8 C8 H9 110.5(7)
C12 C11 C16 120.2(1)
F14 C12 C13 118.7(3)
C11 C12 C13 120.1(2)
F14 C12 C11 121.3(2)
F13 C13 C14 120.1(2)
C12 C13 C14 119.4(2)
F13 C13 C12 120.5(3)
F12 C14 C13 120.1(3)
F12 C14 C15 119.5(3)
C13 C14 C15 120.4(2)
F11 C15 C14 118.0(3)
F11 C15 C16 122.1(3)
O12 C17 C16 114.9(2)
O11 C17 O12 116.8(2)
C12 C11 H14 119.9(7)
C16 C11 H14 119.9(7)

loop_
_geom_bond_atom_site_label_1
_geom_bond_atom_site_label_2
_geom_bond_distance
F11 C15 1.319(6)
F12 C14 1.331(4)
F13 C13 1.340(6)
F14 C12 1.343(6)
O1 C4 1.248(5)
O2 C3 1.244(8)
O11 C17 1.233(6)
O12 C17 1.380(2)
O12 H15 0.972(10)
N1 C4 1.435(4)
N1 C3 1.415(3)
N1 C7 1.449(2)
N2 C1 1.353(3)
N2 C6 1.433(3)
N2 C4 1.407(3)
N3 C5 1.359(4)
N3 C1 1.411(3)
N4 C8 1.437(3)
N4 C2 1.384(2)
N4 C5 1.416(3)
C1 C2 1.437(4)
C2 C3 1.455(3)
C5 H1 0.957(6)
C6 H3 0.970(12)
C6 H2 0.978(7)
C6 H4 0.968(11)
C7 H5 0.968(8)
C7 H6 0.973(10)
C7 H7 0.970(14)
C8 H8 0.997(8)
C8 H10 0.976(9)
C8 H9 1.002(8)
C11 C16 1.383(3)
C11 C12 1.424(3)
C12 C13 1.405(2)
C13 C14 1.410(4)
C14 C15 1.402(4)
C15 C16 1.419(2)
C16 C17 1.454(3)
C11 H14 0.966(7)
